data_2007110
loop_
_publ_author_name
'Zachara, Janusz'
'Zimniak, Andrzej'

_publ_section_title
;An Azomethylene Carbonyliron Complex from 4,4'-Dimethylbenzaldazine,
 \m~2~,\h^2^,\s^3^-(4-Methylbenz-1-al)hydrazone-<i>N</i>^1^-(5-methylbenzylidene)hexacarbonyldiiron
;
_journal_issue 3
_journal_name_full 'Acta Crystallographica Section C'
_journal_page_first 353
_journal_page_last 355
_journal_paper_doi 10.1107/S0108270197015990
_journal_volume 54
_journal_year 1998
_chemical_formula_iupac '[Fe2 (C O)6 (C16 H16 N2)]'
_chemical_formula_moiety 'C22 H16 Fe2 N2 O6'
_chemical_formula_structural 'Fe2 (C16 H16 N2) (CO)6'
_chemical_formula_sum 'C22 H16 Fe2 N2 O6'
_chemical_formula_weight 516.07
_chemical_melting_point 384
_chemical_name_systematic
;hexacarbonyl-1\k^3^C,2\k^3^C-\m~2~-(4-methylbenz-1-al)hydrazone-1:2\k^2^N^1^-
-N^1^-[5-methyl-2(2,3-\h)-benzylidene-1\kC^3^]-di-iron
;
_space_group_IT_number 14
_symmetry_cell_setting monoclinic
_symmetry_space_group_name_Hall '-P 2ybc'
_symmetry_space_group_name_H-M 'P 1 21/c 1'
_cell_angle_alpha 90.00
_cell_angle_beta 92.51(3)
_cell_angle_gamma 90.00
_cell_formula_units_Z 8
_cell_length_a 8.839(3)
_cell_length_b 13.858(3)
_cell_length_c 37.155(12)
_cell_measurement_reflns_used 31
_cell_measurement_temperature 293(2)
_cell_measurement_theta_max 17.15
_cell_measurement_theta_min 7.77
_cell_volume 4547(2)
_computing_cell_refinement 'P3/P4-PC Software'
_computing_data_collection 'P3/P4-PC Software (Siemens, 1991a)'
_computing_data_reduction 'XDISK (Siemens, 1991b)'
_computing_molecular_graphics 'ORTEPIII (Burnett & Johnson, 1996)'
_computing_publication_material ' PARST96 (Nardelli, 1995), SHELXL93'
_computing_structure_refinement 'SHELXL93 (Sheldrick, 1993)'
_computing_structure_solution 'SHELXS86 (Sheldrick, 1990)'
_diffrn_ambient_temperature 293(2)
_diffrn_measurement_device 'Siemens P3'
_diffrn_measurement_method 'profile data from \w--2\q scans'
_diffrn_radiation_monochromator graphite
_diffrn_radiation_source 'fine-focus sealed tube'
_diffrn_radiation_type MoK\a
_diffrn_radiation_wavelength 0.71073
_diffrn_reflns_av_R_equivalents 0.0209
_diffrn_reflns_av_sigmaI/netI 0.0306
_diffrn_reflns_limit_h_max 9
_diffrn_reflns_limit_h_min 0
_diffrn_reflns_limit_k_max 15
_diffrn_reflns_limit_k_min 0
_diffrn_reflns_limit_l_max 41
_diffrn_reflns_limit_l_min -41
_diffrn_reflns_number 6998
_diffrn_reflns_theta_max 23.55
_diffrn_reflns_theta_min 2.19
_diffrn_standards_decay_% 1.5
_diffrn_standards_interval_count 70
_diffrn_standards_number 2
_exptl_absorpt_coefficient_mu 1.316
_exptl_absorpt_correction_T_max 0.71292
_exptl_absorpt_correction_T_min 0.56478
_exptl_absorpt_correction_type gaussian
_exptl_absorpt_process_details 'SHELX76 (Sheldrick, 1976)'
_exptl_crystal_colour dark_red
_exptl_crystal_density_diffrn 1.508
_exptl_crystal_density_method 'not measured'
_exptl_crystal_description prismatic
_exptl_crystal_F_000 2096
_exptl_crystal_size_max 0.70
_exptl_crystal_size_mid 0.60
_exptl_crystal_size_min 0.30
_refine_diff_density_max 0.60
_refine_diff_density_min -0.22
_refine_ls_extinction_coef 0.00037(8)
_refine_ls_extinction_method SHELXL
_refine_ls_goodness_of_fit_all 1.144
_refine_ls_goodness_of_fit_obs 1.104
_refine_ls_goodness_of_fit_ref 1.024
_refine_ls_hydrogen_treatment refU
_refine_ls_matrix_type full
_refine_ls_number_parameters 594
_refine_ls_number_reflns 6500
_refine_ls_number_restraints 0
_refine_ls_restrained_S_all 1.144
_refine_ls_restrained_S_obs 1.104
_refine_ls_R_factor_all 0.0525
_refine_ls_R_factor_gt 0.0327
_refine_ls_shift/esd_max 0.000
_refine_ls_shift/esd_mean 0.000
_refine_ls_structure_factor_coef Fsqd
_refine_ls_weighting_details 'calc w = 1/[\s^2^(Fo^2^)+(0.0422P)^2^+0.6895P] where P=(Fo^2^+2Fc^2^)/3'
_refine_ls_weighting_scheme calc
_refine_ls_wR_factor_all 0.0899
_refine_ls_wR_factor_obs .0741
_refine_ls_wR_factor_ref 0.0805
_reflns_number_gt 4891
_reflns_number_total 6511
_reflns_threshold_expression I>2\s(I)
_cod_data_source_file mu1358.cif
_cod_data_source_block I
_cod_depositor_comments
;
The following automatic conversions were performed:

'_exptl_absorpt_correction_type' value 'Gaussian' changed to
'gaussian' according to
/home/saulius/struct/CIF-dictionaries/cif_core.dic dictionary named
'cif_core.dic' version 2.4.1 from 2010-06-29.

Automatic conversion script
Id: cif_fix_values 1715 2011-07-08 13:25:40Z adriana 
;
_cod_original_sg_symbol_H-M 'P 21/c'
_cod_database_code 2007110

loop_
_symmetry_equiv_pos_as_xyz
'x, y, z'
'-x, y+1/2, -z+1/2'
'-x, -y, -z'
'x, -y-1/2, z-1/2'

loop_
_atom_site_aniso_label
_atom_site_aniso_U_11
_atom_site_aniso_U_22
_atom_site_aniso_U_33
_atom_site_aniso_U_12
_atom_site_aniso_U_13
_atom_site_aniso_U_23
Fe1 .0557(3) .0611(3) .0497(3) -.0099(2) .0127(2) -.0069(2)
Fe2 .0557(3) .0547(3) .0469(3) -.0103(2) .0080(2) -.0076(2)
Fe1' .0423(3) .0404(3) .0503(3) -.0014(2) -.0015(2) .0036(2)
Fe2' .0379(3) .0400(3) .0556(3) .0015(2) .0001(2) .0039(2)
N1 .060(2) .059(2) .055(2) -.016(2) .0121(14) -.0106(14)
N2 .081(2) .066(2) .081(2) -.024(2) .026(2) -.028(2)
N1' .0436(15) .0353(14) .047(2) .0031(11) .0048(12) .0063(11)
N2' .058(2) .043(2) .060(2) .0053(14) -.0093(13) .0031(14)
C1A .066(3) .059(2) .070(2) -.010(2) .019(2) -.011(2)
C1B .075(3) .128(4) .058(3) -.016(3) .014(2) -.010(3)
C1C .061(2) .067(3) .076(3) -.001(2) .023(2) -.002(2)
O1A .085(2) .083(2) .113(2) .010(2) .026(2) -.014(2)
O1B .113(3) .250(5) .059(2) -.028(3) -.003(2) -.019(3)
O1C .097(2) .070(2) .146(3) -.019(2) .042(2) .005(2)
C2A .067(3) .072(3) .065(2) -.007(2) -.003(2) -.026(2)
C2B .098(3) .071(3) .064(3) -.025(2) .018(2) -.015(2)
C2C .056(2) .069(3) .059(2) -.006(2) .010(2) -.006(2)
O2A .072(2) .124(3) .094(2) .006(2) -.016(2) -.030(2)
O2B .203(4) .120(3) .076(2) -.065(3) .054(2) -.002(2)
O2C .096(2) .070(2) .101(2) -.017(2) .020(2) -.036(2)
C10 .073(3) .093(3) .059(3) -.034(2) .010(2) -.011(2)
C11 .046(2) .096(3) .056(2) -.012(2) .003(2) -.005(2)
C12 .052(3) .134(4) .087(3) -.017(3) .014(2) -.005(3)
C13 .056(3) .147(5) .089(3) .021(3) .017(2) -.004(3)
C14 .065(3) .105(4) .085(3) .025(3) .011(2) .009(3)
C15 .059(3) .088(3) .074(3) .004(2) .007(2) .013(2)
C16 .053(2) .073(3) .048(2) -.004(2) .004(2) -.001(2)
C17 .104(4) .125(5) .172(6) .055(4) .034(4) .022(4)
C20 .082(3) .116(4) .070(3) -.023(3) .016(2) -.016(3)
C21 .070(3) .066(3) .086(3) .012(2) .024(2) .024(2)
C22 .086(4) .106(4) .157(5) -.013(3) -.024(3) -.034(4)
C23 .083(4) .091(4) .213(7) -.005(3) .003(4) -.057(4)
C24 .078(3) .068(3) .088(3) -.007(2) .023(2) -.002(2)
C25 .083(3) .074(3) .095(3) -.002(3) -.015(2) .002(2)
C26 .088(3) .068(3) .102(3) -.019(2) .000(3) -.002(2)
C27 .134(4) .069(3) .170(5) .011(3) .051(4) .005(3)
C1A' .054(2) .055(2) .062(2) -.004(2) -.002(2) .001(2)
C1B' .052(2) .081(3) .072(2) -.006(2) -.002(2) .022(2)
C1C' .110(3) .050(2) .062(2) -.002(2) -.021(2) .000(2)
O1A' .103(2) .103(2) .054(2) -.009(2) -.001(2) .013(2)
O1B' .050(2) .176(4) .138(3) -.003(2) .010(2) .040(2)
O1C' .245(5) .043(2) .102(2) .003(2) -.035(3) -.014(2)
C2A' .048(2) .074(3) .077(3) .016(2) .010(2) .009(2)
C2B' .058(2) .049(2) .092(3) .003(2) -.016(2) .008(2)
C2C' .045(2) .051(2) .076(3) -.001(2) -.003(2) .004(2)
O2A' .081(2) .157(3) .081(2) .028(2) .035(2) .010(2)
O2B' .093(2) .071(2) .161(3) -.017(2) -.054(2) -.002(2)
O2C' .074(2) .059(2) .128(2) .0218(15) -.013(2) .008(2)
C10' .055(2) .043(2) .057(2) .004(2) .005(2) .000(2)
C11' .048(2) .048(2) .048(2) -.001(2) .0037(15) .004(2)
C12' .085(3) .061(2) .055(2) -.003(2) .003(2) .002(2)
C13' .087(3) .091(3) .047(2) -.004(2) .000(2) .018(2)
C14' .068(2) .060(2) .064(2) .001(2) .004(2) .018(2)
C15' .053(2) .046(2) .064(2) -.002(2) .008(2) .007(2)
C16' .043(2) .043(2) .051(2) -.0017(14) .0041(14) .008(2)
C17' .120(4) .074(3) .092(3) .001(3) .000(3) .041(2)
C20' .052(2) .060(2) .062(2) -.001(2) .003(2) .002(2)
C21' .060(2) .049(2) .049(2) -.017(2) -.007(2) .009(2)
C22' .077(3) .054(2) .072(3) -.006(2) .006(2) .009(2)
C23' .101(3) .047(2) .071(3) -.001(2) -.005(2) .003(2)
C24' .093(3) .047(2) .059(2) -.024(2) -.006(2) .009(2)
C25' .080(3) .085(3) .064(3) -.015(2) .011(2) .006(2)
C26' .078(3) .049(2) .075(3) .005(2) -.004(2) .001(2)
C27' .187(5) .071(3) .093(3) -.059(3) .001(3) .024(3)

loop_
_atom_site_label
_atom_site_fract_x
_atom_site_fract_y
_atom_site_fract_z
_atom_site_U_iso_or_equiv
_atom_site_thermal_displace_type
_atom_site_calc_flag
_atom_site_refinement_flags
_atom_site_occupancy
_atom_site_disorder_group
_atom_site_type_symbol
Fe1 .30941(5) .19871(4) .028107(12) .05520(15) Uani d . 1 . Fe
Fe2 .23455(5) .20655(3) .089981(12) .05225(15) Uani d . 1 . Fe
Fe1' .63144(5) .32021(3) .204386(12) .04444(13) Uani d . 1 . Fe
Fe2' .87841(5) .35272(3) .232291(12) .04456(13) Uani d . 1 . Fe
N1 .2020(3) .1013(2) .05560(7) .0579(7) Uani d . 1 . N
N2 .2799(4) .0093(2) .06287(8) .0751(9) Uani d . 1 . N
N1' .7123(3) .4434(2) .22302(6) .0418(6) Uani d . 1 . N
N2' .7365(3) .5190(2) .19856(7) .0539(7) Uani d . 1 . N
C1A .4805(5) .1265(3) .02480(10) .0647(10) Uani d . 1 . C
C1B .2336(5) .1808(3) -.01601(12) .0864(13) Uani d . 1 . C
C1C .4080(4) .3071(3) .02040(10) .0673(10) Uani d . 1 . C
O1A .5878(3) .0838(2) .02241(8) .0927(9) Uani d . 1 . O
O1B .1785(4) .1700(3) -.04379(9) .141(2) Uani d . 1 . O
O1C .4699(4) .3770(2) .01621(9) .1028(10) Uani d . 1 . O
C2A .4256(5) .1789(3) .09925(10) .0680(10) Uani d . 1 . C
C2B .1492(5) .1549(3) .12842(11) .0771(12) Uani d . 1 . C
C2C .2591(4) .3238(3) .10978(10) .0612(9) Uani d . 1 . C
O2A .5488(3) .1609(2) .10712(8) .0973(10) Uani d . 1 . O
O2B .1040(5) .1227(2) .15357(9) .1315(15) Uani d . 1 . O
O2C .2753(3) .3973(2) .12222(8) .0886(9) Uani d . 1 . O
C10 .0394(4) .1046(3) .04894(10) .0747(11) Uani d . 1 . C
H10 -.0129(4) .0670(3) .06656(10) .061(10) Uiso calc R 1 . H
H11 .0105(4) .0818(3) .02493(10) .085(12) Uiso calc R 1 . H
C11 .0093(4) .2101(3) .05287(9) .0660(10) Uani d . 1 . C
C12 -.1298(5) .2499(4) .06168(12) .0909(14) Uani d . 1 . C
H12 -.2074(5) .2093(4) .06842(12) .084(7) Uiso calc R 1 . H
C13 -.1534(5) .3455(4) .06061(12) .097(2) Uani d . 1 . C
H13 -.2466(5) .3701(4) .06679(12) .084(7) Uiso calc R 1 . H
C14 -.0402(5) .4085(3) .05038(11) .0846(13) Uani d . 1 . C
C15 .0960(4) .3706(3) .04138(10) .0734(11) Uani d . 1 . C
H15 .1713(4) .4126(3) .03431(10) .084(7) Uiso calc R 1 . H
C16 .1279(4) .2705(3) .04231(9) .0580(9) Uani d . 1 . C
C17 -.0685(6) .5157(4) .0504(2) .133(2) Uani d . 1 . C
H17 -.165(2) .5291(5) .0384(10) .187(11) Uiso calc R 1 . H
H18 .010(3) .5478(5) .0380(9) .187(11) Uiso calc R 1 . H
H19 -.069(5) .5386(6) .0748(2) .187(11) Uiso calc R 1 . H
C20 .2150(6) -.0649(4) .05527(11) .0888(13) Uani d . 1 . C
H20 .1167(6) -.0638(4) .04528(11) .15(2) Uiso calc R 1 . H
C21 .2928(5) -.1570(3) .06198(11) .0736(11) Uani d . 1 . C
C22 .2292(6) -.2404(4) .0489(2) .117(2) Uani d . 1 . C
H22 .1359(6) -.2389(4) .0364(2) .140(10) Uiso calc R 1 . H
C23 .3017(6) -.3249(4) .0543(2) .129(2) Uani d . 1 . C
H23 .2583(6) -.3806(4) .0444(2) .140(10) Uiso calc R 1 . H
C24 .4315(5) -.3326(3) .07298(12) .0773(11) Uani d . 1 . C
C25 .4949(5) -.2524(3) .08693(12) .0847(12) Uani d . 1 . C
H25 .5856(5) -.2569(3) .10049(12) .140(10) Uiso calc R 1 . H
C26 .4280(5) -.1636(3) .08155(12) .0862(12) Uani d . 1 . C
H26 .4741(5) -.1083(3) .09109(12) .140(10) Uiso calc R 1 . H
C27 .5044(6) -.4298(3) .0787(2) .123(2) Uani d . 1 . C
H27 .544(4) -.4345(11) .1031(3) .187(11) Uiso calc R 1 . H
H28 .585(3) -.4374(12) .0625(7) .187(11) Uiso calc R 1 . H
H29 .4302(12) -.4795(3) .0743(10) .187(11) Uiso calc R 1 . H
C1A' .6312(4) .3592(2) .15792(10) .0571(9) Uani d . 1 . C
C1B' .4352(4) .3286(3) .20986(10) .0684(10) Uani d . 1 . C
C1C' .6349(5) .1968(3) .19293(10) .0748(11) Uani d . 1 . C
O1A' .6276(3) .3816(2) .12877(7) .0870(8) Uani d . 1 . O
O1B' .3082(3) .3320(3) .21375(9) .1208(12) Uani d . 1 . O
O1C' .6382(5) .1170(2) .18682(9) .1313(15) Uani d . 1 . O
C2A' .9420(4) .3582(3) .18850(11) .0658(10) Uani d . 1 . C
C2B' 1.0126(4) .4310(3) .25515(11) .0670(10) Uani d . 1 . C
C2C' .9857(4) .2447(3) .23972(9) .0571(9) Uani d . 1 . C
O2A' .9880(3) .3627(3) .16021(8) .1053(11) Uani d . 1 . O
O2B' 1.1005(3) .4809(2) .26776(9) .1100(12) Uani d . 1 . O
O2C' 1.0538(3) .1759(2) .24303(8) .0876(9) Uani d . 1 . O
C10' .6653(4) .4652(2) .25951(8) .0516(8) Uani d . 1 . C
H10' .5587(4) .4817(2) .25969(8) .059(9) Uiso calc R 1 . H
H11' .7249(4) .5171(2) .27045(8) .055(9) Uiso calc R 1 . H
C11' .6978(3) .3704(2) .27781(8) .0480(8) Uani d . 1 . C
C12' .7247(4) .3617(3) .31489(9) .0670(10) Uani d . 1 . C
H12' .7351(4) .4166(3) .32917(9) .067(6) Uiso calc R 1 . H
C13' .7356(4) .2732(3) .33000(10) .0751(11) Uani d . 1 . C
H13' .7537(4) .2680(3) .35477(10) .067(6) Uiso calc R 1 . H
C14' .7201(4) .1894(3) .30937(10) .0642(10) Uani d . 1 . C
C15' .6954(4) .1981(2) .27325(9) .0540(8) Uani d . 1 . C
H15' .6867(4) .1423(2) .25939(9) .067(6) Uiso calc R 1 . H
C16' .6822(3) .2888(2) .25579(8) .0459(8) Uani d . 1 . C
C17' .7304(5) .0915(3) .32722(11) .0953(14) Uani d . 1 . C
H17' .798(3) .0951(6) .3482(5) .150(8) Uiso calc R 1 . H
H18' .768(3) .0453(6) .3106(3) .150(8) Uiso calc R 1 . H
H19' .6316(8) .0721(11) .3342(8) .150(8) Uiso calc R 1 . H
C20' .6935(4) .6009(3) .20566(10) .0576(9) Uani d . 1 . C
H20' .6366(4) .6110(3) .22578(10) .080(12) Uiso calc R 1 . H
C21' .7314(4) .6836(2) .18258(9) .0530(8) Uani d . 1 . C
C22' .6717(4) .7716(3) .18971(10) .0677(10) Uani d . 1 . C
H22' .6025(4) .7780(3) .20772(10) .081(6) Uiso calc R 1 . H
C23' .7128(5) .8504(3) .17058(10) .0731(11) Uani d . 1 . C
H23' .6699(5) .9097(3) .17583(10) .081(6) Uiso calc R 1 . H
C24' .8135(5) .8460(3) .14426(10) .0665(10) Uani d . 1 . C
C25' .8742(5) .7575(3) .13661(10) .0764(11) Uani d . 1 . C
H25' .9438(5) .7521(3) .11867(10) .081(6) Uiso calc R 1 . H
C26' .8317(4) .6751(3) .15570(10) .0675(10) Uani d . 1 . C
H26' .8715(4) .6151(3) .15012(10) .081(6) Uiso calc R 1 . H
C27' .8608(6) .9355(3) .12474(12) .117(2) Uani d . 1 . C
H27' .9570(18) .9247(8) .1144(7) .150(8) Uiso calc R 1 . H
H28' .869(4) .9884(6) .1414(2) .150(8) Uiso calc R 1 . H
H29' .7864(19) .9506(13) .1060(6) .150(8) Uiso calc R 1 . H

loop_
_atom_type_symbol
_atom_type_description
_atom_type_scat_dispersion_real
_atom_type_scat_dispersion_imag
_atom_type_scat_source
C C 0.0033 0.0016 'International Tables Vol C Tables 4.2.6.8 and 6.1.1.4'
H H 0.0000 0.0000 'International Tables Vol C Tables 4.2.6.8 and 6.1.1.4'
N N 0.0061 0.0033 'International Tables Vol C Tables 4.2.6.8 and 6.1.1.4'
O O 0.0106 0.0060 'International Tables Vol C Tables 4.2.6.8 and 6.1.1.4'
Fe Fe 0.3463 0.8444 'International Tables Vol C Tables 4.2.6.8 and 6.1.1.4'

loop_
_geom_angle_atom_site_label_1
_geom_angle_atom_site_label_2
_geom_angle_atom_site_label_3
_geom_angle
_geom_angle_publ_flag
C1B Fe1 C1C 98.0(2) no
C1B Fe1 C1A 98.2(2) no
C1C Fe1 C1A 92.3(2) no
C1B Fe1 N1 102.4(2) no
C1C Fe1 N1 157.32(14) no
C1A Fe1 N1 94.54(15) no
C1B Fe1 C16 92.3(2) no
C1C Fe1 C16 91.6(2) no
C1A Fe1 C16 168.2(2) no
N1 Fe1 C16 77.89(14) yes
C1B Fe1 Fe2 141.36(13) no
C1C Fe1 Fe2 105.83(12) no
C1A Fe1 Fe2 110.53(12) no
N1 Fe1 Fe2 51.57(8) no
C16 Fe1 Fe2 57.72(10) no
C2A Fe2 C2C 91.1(2) no
C2A Fe2 C2B 101.0(2) no
C2C Fe2 C2B 94.7(2) no
C2A Fe2 N1 94.50(14) no
C2C Fe2 N1 163.23(14) no
C2B Fe2 N1 99.66(14) no
C2A Fe2 C16 129.3(2) no
C2C Fe2 C16 90.3(2) no
C2B Fe2 C16 129.3(2) no
N1 Fe2 C16 73.92(13) yes
C2A Fe2 C11 153.70(15) no
C2C Fe2 C11 107.6(2) no
C2B Fe2 C11 95.7(2) no
N1 Fe2 C11 62.56(13) yes
C16 Fe2 C11 35.87(12) no
C2A Fe2 Fe1 82.86(12) no
C2C Fe2 Fe1 113.38(11) no
C2B Fe2 Fe1 151.62(12) no
N1 Fe2 Fe1 51.97(8) no
C16 Fe2 Fe1 50.77(9) no
C11 Fe2 Fe1 72.93(9) no
N2 N1 C10 120.8(3) yes
N2 N1 Fe2 118.3(2) yes
C10 N1 Fe2 101.8(2) yes
N2 N1 Fe1 117.3(2) yes
C10 N1 Fe1 112.9(2) yes
Fe2 N1 Fe1 76.46(10) yes
C20 N2 N1 118.9(4) yes
O1A C1A Fe1 178.3(4) no
O1B C1B Fe1 176.8(4) no
O1C C1C Fe1 178.5(3) no
O2A C2A Fe2 176.5(4) no
O2B C2B Fe2 175.8(4) no
O2C C2C Fe2 179.6(4) no
N1 C10 C11 101.2(3) yes
C12 C11 C16 120.2(4) no
C12 C11 C10 124.8(4) no
C16 C11 C10 114.5(3) yes
C12 C11 Fe2 126.6(3) no
C16 C11 Fe2 63.8(2) no
C10 C11 Fe2 83.5(2) no
C13 C12 C11 121.3(4) no
C12 C13 C14 120.9(4) no
C15 C14 C13 118.5(4) no
C15 C14 C17 121.8(4) no
C13 C14 C17 119.8(4) no
C14 C15 C16 123.1(4) no
C11 C16 C15 116.0(3) no
C11 C16 Fe1 113.4(3) yes
C15 C16 Fe1 130.4(3) no
C11 C16 Fe2 80.3(2) yes
C15 C16 Fe2 120.1(2) no
Fe1 C16 Fe2 71.51(12) yes
N2 C20 C21 119.2(5) yes
C22 C21 C26 117.9(4) no
C22 C21 C20 119.6(5) no
C26 C21 C20 122.6(4) no
C23 C22 C21 119.8(5) no
C24 C23 C22 123.1(5) no
C23 C24 C25 118.5(4) no
C23 C24 C27 120.3(5) no
C25 C24 C27 121.2(5) no
C24 C25 C26 121.1(4) no
C21 C26 C25 119.6(4) no
C1B' Fe1' C1C' 96.9(2) no
C1B' Fe1' C1A' 97.5(2) no
C1C' Fe1' C1A' 93.3(2) no
C1B' Fe1' N1' 104.27(15) no
C1C' Fe1' N1' 156.63(15) no
C1A' Fe1' N1' 93.57(13) no
C1B' Fe1' C16' 94.90(15) no
C1C' Fe1' C16' 90.81(15) no
C1A' Fe1' C16' 166.35(14) no
N1' Fe1' C16' 77.80(11) yes
C1B' Fe1' Fe2' 144.52(13) no
C1C' Fe1' Fe2' 105.03(13) no
C1A' Fe1' Fe2' 108.49(11) no
N1' Fe1' Fe2' 51.65(7) no
C16' Fe1' Fe2' 57.86(9) no
C2A' Fe2' C2C' 89.4(2) no
C2A' Fe2' C2B' 100.5(2) no
C2C' Fe2' C2B' 95.6(2) no
C2A' Fe2' N1' 94.47(13) no
C2C' Fe2' N1' 163.08(13) no
C2B' Fe2' N1' 99.83(13) no
C2A' Fe2' C16' 133.6(2) no
C2C' Fe2' C16' 91.40(13) no
C2B' Fe2' C16' 125.5(2) no
N1' Fe2' C16' 74.02(10) yes
C2A' Fe2' C11' 155.19(13) no
C2C' Fe2' C11' 110.07(13) no
C2B' Fe2' C11' 92.93(15) no
N1' Fe2' C11' 62.49(10) yes
C16' Fe2' C11' 35.35(10) no
C2A' Fe2' Fe1' 85.98(12) no
C2C' Fe2' Fe1' 111.92(11) no
C2B' Fe2' Fe1' 151.85(11) no
N1' Fe2' Fe1' 52.14(7) no
C16' Fe2' Fe1' 51.13(8) no
C11' Fe2' Fe1' 72.78(8) no
N2' N1' C10' 120.0(2) yes
N2' N1' Fe2' 117.3(2) yes
C10' N1' Fe2' 102.2(2) yes
N2' N1' Fe1' 118.8(2) yes
C10' N1' Fe1' 113.0(2) yes
Fe2' N1' Fe1' 76.21(8) yes
C20' N2' N1' 119.4(3) yes
O1A' C1A' Fe1' 178.0(3) no
O1B' C1B' Fe1' 178.4(4) no
O1C' C1C' Fe1' 177.6(3) no
O2A' C2A' Fe2' 177.9(3) no
O2B' C2B' Fe2' 176.2(4) no
O2C' C2C' Fe2' 177.4(3) no
N1' C10' C11' 100.5(2) yes
C12' C11' C16' 121.1(3) no
C12' C11' C10' 123.0(3) no
C16' C11' C10' 115.5(3) yes
C12' C11' Fe2' 127.0(2) no
C16' C11' Fe2' 63.6(2) no
C10' C11' Fe2' 83.7(2) no
C13' C12' C11' 119.8(3) no
C12' C13' C14' 121.6(3) no
C15' C14' C13' 118.6(3) no
C15' C14' C17' 121.2(4) no
C13' C14' C17' 120.2(3) no
C14' C15' C16' 122.6(3) no
C11' C16' C15' 116.4(3) no
C11' C16' Fe1' 113.4(2) yes
C15' C16' Fe1' 130.1(2) no
C11' C16' Fe2' 81.1(2) yes
C15' C16' Fe2' 119.7(2) no
Fe1' C16' Fe2' 71.01(10) yes
N2' C20' C21' 120.8(3) yes
C22' C21' C26' 119.3(3) no
C22' C21' C20' 118.9(3) no
C26' C21' C20' 121.8(3) no
C21' C22' C23' 120.2(4) no
C24' C23' C22' 122.8(4) no
C23' C24' C25' 117.7(3) no
C23' C24' C27' 121.1(4) no
C25' C24' C27' 121.2(4) no
C24' C25' C26' 120.4(4) no
C21' C26' C25' 119.6(3) no

loop_
_geom_bond_atom_site_label_1
_geom_bond_atom_site_label_2
_geom_bond_site_symmetry_2
_geom_bond_distance
_geom_bond_publ_flag
Fe1 Fe2 . 2.4224(10) yes
Fe1 N1 . 1.963(3) yes
Fe1 C16 . 1.979(4) yes
Fe2 N1 . 1.952(3) yes
Fe2 C16 . 2.160(3) yes
Fe2 C11 . 2.372(4) yes
Fe1 C1A . 1.823(4) yes
Fe1 C1B . 1.761(5) yes
Fe1 C1C . 1.766(4) yes
Fe2 C2A . 1.751(4) yes
Fe2 C2B . 1.793(4) yes
Fe2 C2C . 1.793(4) yes
N1 N2 . 1.468(4) yes
N1 C10 . 1.448(4) yes
N2 C20 . 1.206(5) yes
C1A O1A . 1.124(4) no
C1B O1B . 1.132(5) no
C1C O1C . 1.126(4) no
C2A O2A . 1.143(4) no
C2B O2B . 1.125(4) no
C2C O2C . 1.125(4) no
C10 C11 . 1.495(5) yes
C11 C12 . 1.399(5) no
C11 C16 . 1.410(5) yes
C12 C13 . 1.342(6) no
C13 C14 . 1.393(6) no
C14 C15 . 1.369(5) no
C14 C17 . 1.507(6) no
C15 C16 . 1.416(5) no
C20 C21 . 1.466(6) yes
C21 C22 . 1.365(6) no
C21 C26 . 1.374(6) no
C22 C23 . 1.346(7) no
C23 C24 . 1.318(7) no
C24 C25 . 1.338(5) no
C24 C27 . 1.505(6) no
C25 C26 . 1.377(6) no
Fe1' Fe2' . 2.4176(9) yes
Fe1' N1' . 1.965(2) yes
Fe1' C16' . 1.991(3) yes
Fe2' N1' . 1.952(2) yes
Fe2' C16' . 2.165(3) yes
Fe2' C11' . 2.388(3) yes
Fe1' C1A' . 1.809(4) yes
Fe1' C1B' . 1.759(4) yes
Fe1' C1C' . 1.763(4) yes
Fe2' C2A' . 1.746(4) yes
Fe2' C2B' . 1.794(4) yes
Fe2' C2C' . 1.786(4) yes
N1' N2' . 1.409(3) yes
N1' C10' . 1.466(4) yes
N2' C20' . 1.229(4) yes
C1A' O1A' . 1.126(4) no
C1B' O1B' . 1.139(4) no
C1C' O1C' . 1.130(4) no
C2A' O2A' . 1.145(4) no
C2B' O2B' . 1.126(4) no
C2C' O2C' . 1.132(4) no
C10' C11' . 1.502(4) yes
C11' C12' . 1.393(4) no
C11' C16' . 1.399(4) yes
C12' C13' . 1.350(5) no
C13' C14' . 1.395(5) no
C14' C15' . 1.355(5) no
C14' C17' . 1.511(5) no
C15' C16' . 1.417(4) no
C20' C21' . 1.478(4) yes
C21' C22' . 1.359(5) no
C21' C26' . 1.370(5) no
C22' C23' . 1.361(5) no
C23' C24' . 1.352(5) no
C24' C25' . 1.373(5) no
C24' C27' . 1.505(5) no
C25' C26' . 1.404(5) no

loop_
_geom_hbond_atom_site_label_D
_geom_hbond_atom_site_label_H
_geom_hbond_atom_site_label_A
_geom_hbond_site_symmetry_A
_geom_hbond_distance_DH
_geom_hbond_distance_HA
_geom_hbond_distance_DA
_geom_hbond_angle_DHA
_geom_hbond_publ_flag
C26 H26 N2 . 0.930(6) 2.803(5) 2.558(5) 95.4(4) no
C15 H15 O1C . 0.930(6) 3.475(5) 2.796(5) 130.7(4) no
C12 H12 O2A 1_455 0.930(7) 3.586(6) 2.726(5) 154.2(5) no
C13 H13 O1A' 1_455 0.930(7) 3.293(5) 2.606(5) 131.1(5) no
C27 H27 O1A' 1_545 0.96(2) 3.360(6) 2.807(2) 117.5(11) no
C26' H26' N2' . 0.930(5) 2.836(5) 2.574(5) 96.6(3) no
C15' H15' O1C' . 0.930(5) 3.419(5) 2.734(5) 131.2(3) no
C27' H28' O2B 1_665 0.960(9) 3.506(6) 2.81(2) 130.1(7) no
